data_7247982
loop_
_publ_author_name
'Amani, Vahid'
'Esmaeili, Maryam'
'Norouzi, Fataneh'
'Khavasi, Hamid Reza'

_publ_section_title
;
 A strategy for obtaining isostructurality despite structural diversity in
 coordination compounds
;
_journal_issue 4
_journal_name_full CrystEngComm
_journal_page_first 543
_journal_page_last 556
_journal_paper_doi 10.1039/D3CE01106B
_journal_volume 26
_journal_year 2024
_chemical_formula_sum 'C24 H18 Cl2 Hg3 I6 N4 O2'
_chemical_formula_weight 1828.49
_space_group_IT_number 14
_space_group_name_Hall '-P 2yn'
_space_group_name_H-M_alt 'P 1 21/n 1'
_symmetry_cell_setting monoclinic
_symmetry_space_group_name_H-M 'P 1 21/n 1'
_atom_sites_solution_hydrogens geom
_atom_sites_solution_primary direct
_atom_sites_solution_secondary difmap
_audit_creation_method SHELXL-97
_audit_update_record
;
2014-07-28 deposited with the CCDC.	2024-01-03 downloaded from the CCDC.
;
_cell_angle_alpha 90.00
_cell_angle_beta 91.533(7)
_cell_angle_gamma 90.00
_cell_formula_units_Z 2
_cell_length_a 4.5347(4)
_cell_length_b 21.3006(12)
_cell_length_c 19.0448(15)
_cell_measurement_reflns_used 20271
_cell_measurement_temperature 298(2)
_cell_measurement_theta_max 29.25
_cell_measurement_theta_min 1.91
_cell_volume 1838.9(2)
_computing_cell_refinement 'X-Area 1.31 (Stoe & Cie GmbH, 2005)'
_computing_data_collection 'X-Area 1.31 (Stoe & Cie GmbH, 2005)'
_computing_data_reduction 'X-Area 1.31 (Stoe & Cie GmbH, 2005)'
_computing_molecular_graphics 'ORTEP-3 for Windows (Farrugia, 1997)'
_computing_publication_material 'WinGX (Farrugia, 1999)'
_computing_structure_refinement 'SHELXL-97 (Sheldrick, 1997)'
_computing_structure_solution 'SHELXS-97 (Sheldrick, 1990)'
_diffrn_ambient_temperature 298(2)
_diffrn_detector_area_resol_mean '0.15 mm'
_diffrn_measured_fraction_theta_full 0.991
_diffrn_measured_fraction_theta_max 0.991
_diffrn_measurement_device_type 'STOE IPDS II'
_diffrn_measurement_method 'rotation method'
_diffrn_radiation_monochromator graphite
_diffrn_radiation_source 'fine-focus sealed tube'
_diffrn_radiation_type MoK\a
_diffrn_radiation_wavelength 0.71073
_diffrn_reflns_av_R_equivalents 0.0915
_diffrn_reflns_av_sigmaI/netI 0.0987
_diffrn_reflns_limit_h_max 6
_diffrn_reflns_limit_h_min -6
_diffrn_reflns_limit_k_max 29
_diffrn_reflns_limit_k_min -26
_diffrn_reflns_limit_l_max 25
_diffrn_reflns_limit_l_min -26
_diffrn_reflns_number 20271
_diffrn_reflns_theta_full 29.25
_diffrn_reflns_theta_max 29.25
_diffrn_reflns_theta_min 1.91
_diffrn_standards_number 0
_exptl_absorpt_coefficient_mu 17.703
_exptl_absorpt_correction_T_max 0.6787
_exptl_absorpt_correction_T_min 0.1152
_exptl_absorpt_correction_type numerical
_exptl_absorpt_process_details 'shape of crystal determined optically'
_exptl_crystal_colour Colorless
_exptl_crystal_density_diffrn 3.302
_exptl_crystal_density_method 'not measured'
_exptl_crystal_description Needle
_exptl_crystal_F_000 1596
_exptl_crystal_size_max 0.30
_exptl_crystal_size_mid 0.07
_exptl_crystal_size_min 0.06
_refine_diff_density_max 1.012
_refine_diff_density_min -1.049
_refine_diff_density_rms 0.291
_refine_ls_extinction_method none
_refine_ls_goodness_of_fit_ref 0.939
_refine_ls_hydrogen_treatment constr
_refine_ls_matrix_type full
_refine_ls_number_parameters 182
_refine_ls_number_reflns 4955
_refine_ls_number_restraints 0
_refine_ls_restrained_S_all 0.939
_refine_ls_R_factor_all 0.915
_refine_ls_R_factor_gt 0.0906
_refine_ls_shift/su_max 0.005
_refine_ls_shift/su_mean 0.000
_refine_ls_structure_factor_coef Fsqd
_refine_ls_weighting_details 'calc w=1/[\s^2^(Fo^2^)+(0.0250P)^2^+0.0000P] where P=(Fo^2^+2Fc^2^)/3'
_refine_ls_weighting_scheme calc
_refine_ls_wR_factor_gt 0.1101
_refine_ls_wR_factor_ref 0.1419
_reflns_number_gt 3737
_reflns_number_total 4955
_reflns_threshold_expression >2sigma(I)
_cod_data_source_file d3ce01106b2.cif
_cod_data_source_block d:\determination\solution\908\kh908-new
_cod_depositor_comments
;
The following automatic conversions were performed:

data item '_symmetry_cell_setting' value 'Monoclinic' was changed to
'monoclinic' in accordance with the
/home/data/users/saulius/crontab/automatic-downloads/rss-feeds/RSC/lib/dictionaries/cif_core.dic
dictionary named 'cif_core.dic' version 2.4.2 last updated on
2011-04-26.

Automatic conversion script
Id: cif_fix_values 8170 2020-07-09 18:12:32Z antanas 

 Adding full bibliography for 7247973--7247983.cif.
;
_cod_original_sg_symbol_H-M P21/n
_cod_database_code 7247982

loop_
_symmetry_equiv_pos_as_xyz
'x, y, z'
'-x+1/2, y+1/2, -z+1/2'
'-x, -y, -z'
'x-1/2, -y-1/2, z-1/2'

loop_
_atom_site_label
_atom_site_type_symbol
_atom_site_fract_x
_atom_site_fract_y
_atom_site_fract_z
_atom_site_U_iso_or_equiv
_atom_site_adp_type
_atom_site_occupancy
_atom_site_symmetry_multiplicity
_atom_site_calc_flag
_atom_site_refinement_flags
_atom_site_disorder_assembly
_atom_site_disorder_group
C1 C 0.544(4) 0.1559(10) 0.6792(12) 0.044(5) Uani 1 1 d . . .
H1 H 0.6838 0.1246 0.6871 0.053 Uiso 1 1 calc R . .
C2 C 0.274(5) 0.2364(12) 0.7198(12) 0.056(6) Uani 1 1 d . . .
H2 H 0.2164 0.2611 0.7573 0.068 Uiso 1 1 calc R . .
C3 C 0.178(5) 0.2527(10) 0.6541(11) 0.051(6) Uani 1 1 d . . .
H3 H 0.0492 0.2862 0.6471 0.061 Uiso 1 1 calc R . .
C4 C 0.277(4) 0.2184(11) 0.5980(12) 0.048(6) Uani 1 1 d . . .
H4 H 0.2241 0.2302 0.5524 0.058 Uiso 1 1 calc R . .
C5 C 0.455(3) 0.1667(9) 0.6095(10) 0.027(4) Uani 1 1 d . . .
C6 C 0.580(4) 0.1269(9) 0.5530(10) 0.030(4) Uani 1 1 d . . .
C7 C 0.469(3) 0.0902(9) 0.4329(10) 0.036(4) Uani 1 1 d . . .
C8 C 0.331(4) 0.1110(10) 0.3737(10) 0.042(5) Uani 1 1 d . . .
H8 H 0.1951 0.1436 0.3765 0.050 Uiso 1 1 calc R . .
C9 C 0.389(4) 0.0848(11) 0.3086(11) 0.050(7) Uani 1 1 d . . .
C10 C 0.585(4) 0.0367(12) 0.3049(13) 0.052(7) Uani 1 1 d . . .
H10 H 0.6268 0.0189 0.2617 0.063 Uiso 1 1 calc R . .
C11 C 0.721(5) 0.0149(11) 0.3643(13) 0.050(6) Uani 1 1 d . . .
H11 H 0.8547 -0.0181 0.3620 0.060 Uiso 1 1 calc R . .
C12 C 0.660(4) 0.0411(11) 0.4271(10) 0.041(6) Uani 1 1 d . . .
H12 H 0.7523 0.0252 0.4675 0.050 Uiso 1 1 calc R . .
N1 N 0.451(3) 0.1850(8) 0.7337(9) 0.042(4) Uani 1 1 d . . .
N2 N 0.395(3) 0.1184(8) 0.4961(10) 0.044(5) Uani 1 1 d . . .
H2A H 0.2169 0.1318 0.4994 0.053 Uiso 1 1 calc R . .
O1 O 0.833(3) 0.1088(7) 0.5576(7) 0.049(4) Uani 1 1 d . . .
Hg1 Hg 0.55843(19) 0.15510(5) 0.85619(5) 0.0515(3) Uani 1 1 d . . .
Hg2 Hg 0.0000 0.0000 1.0000 0.0746(5) Uani 1 2 d S . .
I1 I 0.2523(3) 0.23794(8) 0.92529(8) 0.0498(4) Uani 1 1 d . . .
I2 I 0.9381(3) 0.06477(7) 0.83141(8) 0.0437(4) Uani 1 1 d . . .
I3 I -0.3429(4) 0.08496(9) 1.05106(9) 0.0670(5) Uani 1 1 d . . .
Cl1 Cl 0.2119(15) 0.1164(3) 0.2338(3) 0.0715(19) Uani 1 1 d . . .

loop_
_atom_site_aniso_label
_atom_site_aniso_U_11
_atom_site_aniso_U_22
_atom_site_aniso_U_33
_atom_site_aniso_U_23
_atom_site_aniso_U_13
_atom_site_aniso_U_12
C1 0.076(11) 0.040(12) 0.037(15) -0.005(13) 0.009(10) 0.011(10)
C2 0.075(15) 0.060(18) 0.035(14) 0.002(14) 0.004(11) 0.007(13)
C3 0.090(16) 0.035(14) 0.028(12) 0.012(11) 0.007(11) 0.022(12)
C4 0.050(12) 0.052(16) 0.044(14) 0.020(13) 0.006(10) 0.005(11)
C5 0.024(9) 0.031(12) 0.025(11) -0.009(9) 0.010(8) -0.012(8)
C6 0.041(10) 0.034(12) 0.025(11) 0.019(9) 0.008(8) -0.008(8)
C7 0.048(10) 0.034(12) 0.029(11) 0.009(9) 0.010(8) -0.009(8)
C8 0.060(13) 0.034(13) 0.034(12) -0.001(10) 0.010(10) 0.014(10)
C9 0.054(12) 0.044(16) 0.045(14) -0.011(13) 0.013(10) -0.018(11)
C10 0.030(11) 0.072(18) 0.056(16) -0.020(14) 0.012(11) -0.009(11)
C11 0.057(13) 0.046(15) 0.048(15) -0.012(13) 0.007(12) -0.010(11)
C12 0.057(11) 0.047(17) 0.042(11) 0.002(11) -0.007(9) 0.010(10)
N1 0.058(11) 0.039(11) 0.030(10) 0.011(9) -0.010(8) -0.007(9)
N2 0.041(8) 0.042(11) 0.029(14) 0.011(10) 0.009(8) 0.014(7)
O1 0.028(7) 0.077(12) 0.044(9) -0.015(9) 0.003(6) 0.013(7)
Hg1 0.0631(6) 0.0487(6) 0.0430(5) -0.0012(6) 0.0097(4) 0.0223(5)
Hg2 0.0859(10) 0.0664(12) 0.0723(11) 0.0008(9) 0.0206(8) 0.0342(8)
I1 0.0495(8) 0.0482(10) 0.0520(9) -0.0136(8) 0.0064(7) 0.0096(7)
I2 0.0448(8) 0.0417(9) 0.0447(9) -0.0060(8) 0.0011(6) 0.0114(6)
I3 0.0794(11) 0.0567(12) 0.0654(12) -0.0092(10) 0.0100(9) 0.0243(8)
Cl1 0.100(5) 0.075(5) 0.039(4) -0.002(4) -0.001(3) -0.003(4)

loop_
_atom_type_symbol
_atom_type_description
_atom_type_scat_dispersion_real
_atom_type_scat_dispersion_imag
_atom_type_scat_source
C C 0.0033 0.0016 'International Tables Vol C Tables 4.2.6.8 and 6.1.1.4'
H H 0.0000 0.0000 'International Tables Vol C Tables 4.2.6.8 and 6.1.1.4'
N N 0.0061 0.0033 'International Tables Vol C Tables 4.2.6.8 and 6.1.1.4'
O O 0.0106 0.0060 'International Tables Vol C Tables 4.2.6.8 and 6.1.1.4'
Hg Hg -2.3894 9.2266 'International Tables Vol C Tables 4.2.6.8 and 6.1.1.4'
I I -0.4742 1.8119 'International Tables Vol C Tables 4.2.6.8 and 6.1.1.4'
Cl Cl 0.1484 0.1585 'International Tables Vol C Tables 4.2.6.8 and 6.1.1.4'

loop_
_geom_angle_atom_site_label_1
_geom_angle_atom_site_label_2
_geom_angle_atom_site_label_3
_geom_angle
_geom_angle_site_symmetry_1
_geom_angle_site_symmetry_3
_geom_angle_publ_flag
N1 C1 C5 126.5(19) . . ?
N1 C1 H1 116.7 . . ?
C5 C1 H1 116.7 . . ?
C3 C2 N1 123(2) . . ?
C3 C2 H2 118.3 . . ?
N1 C2 H2 118.3 . . ?
C2 C3 C4 118(2) . . ?
C2 C3 H3 120.8 . . ?
C4 C3 H3 120.8 . . ?
C3 C4 C5 120(2) . . ?
C3 C4 H4 119.9 . . ?
C5 C4 H4 119.9 . . ?
C4 C5 C1 115.7(18) . . ?
C4 C5 C6 124.9(18) . . ?
C1 C5 C6 119.1(17) . . ?
O1 C6 N2 125.1(17) . . ?
O1 C6 C5 120.4(17) . . ?
N2 C6 C5 114.3(16) . . ?
C8 C7 C12 117.8(18) . . ?
C8 C7 N2 117.5(16) . . ?
C12 C7 N2 124.6(18) . . ?
C7 C8 C9 121.2(19) . . ?
C7 C8 H8 119.4 . . ?
C9 C8 H8 119.4 . . ?
C10 C9 C8 119(2) . . ?
C10 C9 Cl1 122.3(17) . . ?
C8 C9 Cl1 118.5(18) . . ?
C11 C10 C9 120(2) . . ?
C11 C10 H10 120.1 . . ?
C9 C10 H10 120.1 . . ?
C12 C11 C10 120(2) . . ?
C12 C11 H11 120.1 . . ?
C10 C11 H11 120.1 . . ?
C11 C12 C7 122(2) . . ?
C11 C12 H12 118.9 . . ?
C7 C12 H12 118.9 . . ?
C1 N1 C2 115.2(18) . . ?
C1 N1 Hg1 125.5(15) . . ?
C2 N1 Hg1 119.2(14) . . ?
C6 N2 C7 126.0(15) . . ?
C6 N2 H2A 117.0 . . ?
C7 N2 H2A 117.0 . . ?
N1 Hg1 I1 102.0(4) . . ?
N1 Hg1 I2 97.6(4) . . ?
I1 Hg1 I2 159.98(6) . . ?
I3 Hg2 I3 179.998(1) . 3_557 ?

loop_
_geom_bond_atom_site_label_1
_geom_bond_atom_site_label_2
_geom_bond_distance
_geom_bond_site_symmetry_2
_geom_bond_publ_flag
C1 N1 1.29(2) . ?
C1 C5 1.40(3) . ?
C1 H1 0.9300 . ?
C2 C3 1.36(3) . ?
C2 N1 1.38(3) . ?
C2 H2 0.9300 . ?
C3 C4 1.38(3) . ?
C3 H3 0.9300 . ?
C4 C5 1.38(3) . ?
C4 H4 0.9300 . ?
C5 C6 1.49(3) . ?
C6 O1 1.214(19) . ?
C6 N2 1.36(2) . ?
C7 C8 1.35(3) . ?
C7 C12 1.37(3) . ?
C7 N2 1.39(2) . ?
C8 C9 1.39(2) . ?
C8 H8 0.9300 . ?
C9 C10 1.36(3) . ?
C9 Cl1 1.75(3) . ?
C10 C11 1.36(3) . ?
C10 H10 0.9300 . ?
C11 C12 1.35(3) . ?
C11 H11 0.9300 . ?
C12 H12 0.9300 . ?
N1 Hg1 2.454(17) . ?
N2 H2A 0.8600 . ?
Hg1 I1 2.6211(17) . ?
Hg1 I2 2.6329(16) . ?
Hg2 I3 2.5920(15) . ?
Hg2 I3 2.5920(15) 3_557 ?

loop_
_geom_torsion_atom_site_label_1
_geom_torsion_atom_site_label_2
_geom_torsion_atom_site_label_3
_geom_torsion_atom_site_label_4
_geom_torsion
_geom_torsion_site_symmetry_1
_geom_torsion_site_symmetry_2
_geom_torsion_site_symmetry_3
_geom_torsion_site_symmetry_4
_geom_torsion_publ_flag
N1 C2 C3 C4 -4(4) . . . . ?
C2 C3 C4 C5 4(3) . . . . ?
C3 C4 C5 C1 -5(3) . . . . ?
C3 C4 C5 C6 -178.8(18) . . . . ?
N1 C1 C5 C4 8(3) . . . . ?
N1 C1 C5 C6 -178.1(18) . . . . ?
C4 C5 C6 O1 138(2) . . . . ?
C1 C5 C6 O1 -35(2) . . . . ?
C4 C5 C6 N2 -37(2) . . . . ?
C1 C5 C6 N2 150.0(17) . . . . ?
C12 C7 C8 C9 -2(3) . . . . ?
N2 C7 C8 C9 -179.2(17) . . . . ?
C7 C8 C9 C10 1(3) . . . . ?
C7 C8 C9 Cl1 -177.7(15) . . . . ?
C8 C9 C10 C11 0(3) . . . . ?
Cl1 C9 C10 C11 178.7(16) . . . . ?
C9 C10 C11 C12 0(3) . . . . ?
C10 C11 C12 C7 -1(3) . . . . ?
C8 C7 C12 C11 2(3) . . . . ?
N2 C7 C12 C11 179.1(18) . . . . ?
C5 C1 N1 C2 -8(3) . . . . ?
C5 C1 N1 Hg1 170.8(14) . . . . ?
C3 C2 N1 C1 6(3) . . . . ?
C3 C2 N1 Hg1 -173.2(17) . . . . ?
O1 C6 N2 C7 -3(3) . . . . ?
C5 C6 N2 C7 171.5(16) . . . . ?
C8 C7 N2 C6 -148.1(19) . . . . ?
C12 C7 N2 C6 35(3) . . . . ?
C1 N1 Hg1 I1 -177.0(15) . . . . ?
C2 N1 Hg1 I1 1.9(16) . . . . ?
C1 N1 Hg1 I2 6.7(16) . . . . ?
C2 N1 Hg1 I2 -174.4(15) . . . . ?
